data_7030650
loop_
_publ_author_name
'Hirotsu, Masakazu'
'Kuwamura, Naoto'
'Kinoshita, Isamu'
'Kojima, Masaaki'
'Yoshikawa, Yuzo'
'Ueno, Keiji'

_publ_section_title
;
 Steric, geometrical and solvent effects on redox potentials in
 salen-type copper(II) complexes
;
_journal_coden_ASTM DTARAF
_journal_issue 37
_journal_name_full 'Dalton Transactions'
_journal_page_first 7678
_journal_page_last 7683
_journal_paper_doi 10.1039/b906013h
_journal_year 2009
_chemical_formula_moiety 'C42 H36 Cu N2 O3 '
_chemical_formula_sum 'C42 H36 Cu N2 O3'
_chemical_formula_weight 680.29
_space_group_IT_number 14
_symmetry_cell_setting monoclinic
_symmetry_Int_Tables_number 14
_symmetry_space_group_name_Hall '-P 2yn'
_symmetry_space_group_name_H-M 'P 1 21/n 1'
_audit_creation_date 2009-02-21
_audit_creation_method 'by CrystalStructure 3.8'
_cell_angle_alpha 90.0000
_cell_angle_beta 92.992(11)
_cell_angle_gamma 90.0000
_cell_formula_units_Z 4
_cell_length_a 12.7373(13)
_cell_length_b 19.8056(13)
_cell_length_c 13.754(2)
_cell_measurement_reflns_used 25
_cell_measurement_temperature 295.1
_cell_measurement_theta_max 15.0
_cell_measurement_theta_min 14.8
_cell_volume 3465.0(7)
_computing_cell_refinement 'MSC/AFC Diffractometer Control'
_computing_data_collection 'MSC/AFC Diffractometer Control'
_computing_data_reduction CrystalStructure
_computing_publication_material 'CrystalStructure 3.8'
_computing_structure_refinement CRYSTALS
_computing_structure_solution SIR97
_diffrn_measured_fraction_theta_full 1.000
_diffrn_measured_fraction_theta_max 1.000
_diffrn_measurement_device_type 'Rigaku AFC7S'
_diffrn_measurement_method \w-2\q
_diffrn_radiation_type 'Mo K\a'
_diffrn_radiation_wavelength 0.71069
_diffrn_reflns_av_R_equivalents 0.014
_diffrn_reflns_limit_h_max 16
_diffrn_reflns_limit_h_min 0
_diffrn_reflns_limit_k_max 25
_diffrn_reflns_limit_k_min 0
_diffrn_reflns_limit_l_max 17
_diffrn_reflns_limit_l_min -17
_diffrn_reflns_number 8291
_diffrn_reflns_theta_full 27.49
_diffrn_reflns_theta_max 27.49
_diffrn_standards_decay_% 0.00
_diffrn_standards_interval_count 0
_diffrn_standards_number 3
_exptl_absorpt_coefficient_mu 0.672
_exptl_absorpt_correction_T_max 0.874
_exptl_absorpt_correction_T_min 0.782
_exptl_absorpt_correction_type psi-scan
_exptl_absorpt_process_details '(North, Phillips & Mathews, 1968)'
_exptl_crystal_colour brown
_exptl_crystal_density_diffrn 1.304
_exptl_crystal_density_method 'not measured'
_exptl_crystal_description plate
_exptl_crystal_F_000 1420.00
_exptl_crystal_size_max 0.56
_exptl_crystal_size_mid 0.41
_exptl_crystal_size_min 0.20
_refine_diff_density_max 0.59
_refine_diff_density_min -0.53
_refine_ls_extinction_method none
_refine_ls_goodness_of_fit_ref 1.007
_refine_ls_hydrogen_treatment refall
_refine_ls_number_parameters 472
_refine_ls_number_reflns 7945
_refine_ls_R_factor_gt 0.0398
_refine_ls_shift/su_max 0.0000
_refine_ls_structure_factor_coef Fsqd
_refine_ls_weighting_details 'w = 1/[0.0018Fo^2^ + 1.0000\s(Fo^2^)]/(4Fo^2^)'
_refine_ls_weighting_scheme calc
_refine_ls_wR_factor_ref 0.1381
_reflns_number_gt 5766
_reflns_number_total 7945
_reflns_threshold_expression F^2^>2.0\s(F^2^)
_cod_duplicate_entry 7002292
_cod_data_source_file b906013h.txt
_cod_data_source_block rac-1
_cod_original_formula_sum 'C42 H36 Cu N2 O3 '
_cod_database_code 7030650

loop_
_symmetry_equiv_pos_site_id
_symmetry_equiv_pos_as_xyz
1 +X,+Y,+Z
2 1/2-X,1/2+Y,1/2-Z
3 -X,-Y,-Z
4 1/2+X,1/2-Y,1/2+Z

loop_
_atom_site_label
_atom_site_type_symbol
_atom_site_fract_x
_atom_site_fract_y
_atom_site_fract_z
_atom_site_U_iso_or_equiv
_atom_site_adp_type
_atom_site_occupancy
_atom_site_symmetry_multiplicity
_atom_site_calc_flag
_atom_site_refinement_flags
Cu(1) Cu 0.53249(2) 0.201780(10) 0.05416(2) 0.03725(7) Uani 1.00 1 d .
O(1) O 0.41554(13) 0.14880(8) 0.08110(14) 0.0534(4) Uani 1.00 1 d .
O(2) O 0.61620(13) 0.12416(8) 0.05210(14) 0.0536(4) Uani 1.00 1 d .
O(3) O 0.4408(2) -0.02261(16) -0.1931(2) 0.1010(10) Uani 1.00 1 d .
N(1) N 0.46090(14) 0.28554(9) 0.08238(13) 0.0374(4) Uani 1.00 1 d .
N(2) N 0.63932(13) 0.25874(9) -0.00059(13) 0.0377(4) Uani 1.00 1 d .
C(1) C 0.32028(17) 0.17010(12) 0.09561(16) 0.0435(6) Uani 1.00 1 d .
C(2) C 0.2432(2) 0.11995(13) 0.10939(19) 0.0546(7) Uani 1.00 1 d .
C(3) C 0.1408(2) 0.13665(15) 0.1234(2) 0.0607(8) Uani 1.00 1 d .
C(4) C 0.1089(2) 0.20335(15) 0.1242(2) 0.0629(8) Uani 1.00 1 d .
C(5) C 0.18127(18) 0.25341(15) 0.11298(19) 0.0534(7) Uani 1.00 1 d .
C(6) C 0.28843(17) 0.23893(12) 0.09890(15) 0.0400(5) Uani 1.00 1 d .
C(7) C 0.36125(17) 0.29489(11) 0.09278(15) 0.0375(5) Uani 1.00 1 d .
C(8) C 0.31916(17) 0.36521(12) 0.1002(2) 0.0485(6) Uani 1.00 1 d .
C(9) C 0.3271(2) 0.39852(17) 0.1884(2) 0.0753(10) Uani 1.00 1 d .
C(10) C 0.2911(3) 0.4651(2) 0.1938(4) 0.1208(18) Uani 1.00 1 d .
C(11) C 0.2462(3) 0.4957(2) 0.1138(6) 0.142(2) Uani 1.00 1 d .
C(12) C 0.2373(2) 0.4625(2) 0.0267(4) 0.1119(16) Uani 1.00 1 d .
C(13) C 0.2741(2) 0.39646(16) 0.0186(2) 0.0739(9) Uani 1.00 1 d .
C(14) C 0.53511(16) 0.34252(11) 0.07873(16) 0.0392(5) Uani 1.00 1 d .
C(15) C 0.60323(18) 0.34909(12) 0.17203(17) 0.0429(5) Uani 1.00 1 d .
C(16) C 0.5994(2) 0.30447(15) 0.2490(2) 0.0604(8) Uani 1.00 1 d .
C(17) C 0.6632(2) 0.3150(2) 0.3338(2) 0.0766(10) Uani 1.00 1 d .
C(18) C 0.7287(2) 0.3698(2) 0.3411(2) 0.0812(11) Uani 1.00 1 d .
C(19) C 0.7326(2) 0.41503(18) 0.2648(2) 0.0789(10) Uani 1.00 1 d .
C(20) C 0.6705(2) 0.40441(14) 0.1816(2) 0.0589(7) Uani 1.00 1 d .
C(21) C 0.71178(18) 0.11860(11) 0.02100(17) 0.0438(5) Uani 1.00 1 d .
C(22) C 0.7569(2) 0.05342(12) 0.0222(2) 0.0551(7) Uani 1.00 1 d .
C(23) C 0.8560(2) 0.04219(14) -0.0072(2) 0.0648(8) Uani 1.00 1 d .
C(24) C 0.9161(2) 0.09495(15) -0.0395(2) 0.0629(8) Uani 1.00 1 d .
C(25) C 0.87636(18) 0.15889(13) -0.0416(2) 0.0525(6) Uani 1.00 1 d .
C(26) C 0.77275(16) 0.17306(11) -0.01240(16) 0.0400(5) Uani 1.00 1 d .
C(27) C 0.73570(16) 0.24280(11) -0.01852(14) 0.0367(5) Uani 1.00 1 d .
C(28) C 0.81322(16) 0.29545(11) -0.04492(16) 0.0390(5) Uani 1.00 1 d .
C(29) C 0.8758(2) 0.32630(14) 0.02756(19) 0.0547(7) Uani 1.00 1 d .
C(30) C 0.9544(2) 0.37075(17) 0.0039(2) 0.0681(9) Uani 1.00 1 d .
C(31) C 0.9718(2) 0.38454(16) -0.0922(2) 0.0661(8) Uani 1.00 1 d .
C(32) C 0.9094(2) 0.35484(15) -0.1639(2) 0.0606(8) Uani 1.00 1 d .
C(33) C 0.8298(2) 0.31084(13) -0.14135(18) 0.0505(6) Uani 1.00 1 d .
C(34) C 0.59984(16) 0.32814(10) -0.01164(16) 0.0383(5) Uani 1.00 1 d .
C(35) C 0.52683(18) 0.33781(12) -0.10217(16) 0.0448(6) Uani 1.00 1 d .
C(36) C 0.4679(2) 0.28635(16) -0.14543(19) 0.0601(7) Uani 1.00 1 d .
C(37) C 0.3922(2) 0.3006(2) -0.2193(2) 0.0791(11) Uani 1.00 1 d .
C(38) C 0.3764(3) 0.3640(2) -0.2506(2) 0.0914(13) Uani 1.00 1 d .
C(39) C 0.4365(3) 0.4171(2) -0.2104(2) 0.0887(12) Uani 1.00 1 d .
C(40) C 0.5102(2) 0.40331(15) -0.1357(2) 0.0617(8) Uani 1.00 1 d .
C(41) C 0.5180(4) 0.0224(2) -0.1520(4) 0.131(2) Uani 1.00 1 d .
C(42) C 0.5301(3) 0.0824(2) -0.2061(4) 0.128(2) Uani 1.00 1 d .
H(1) H 0.2630 0.0737 0.1079 0.066 Uiso 1.00 1 c R
H(2) H 0.0915 0.1018 0.1339 0.073 Uiso 1.00 1 c R
H(3) H 0.0371 0.2143 0.1315 0.076 Uiso 1.00 1 c R
H(4) H 0.1595 0.2992 0.1148 0.064 Uiso 1.00 1 c R
H(5) H 0.3563 0.3764 0.2449 0.092 Uiso 1.00 1 c R
H(6) H 0.2990 0.4890 0.2536 0.147 Uiso 1.00 1 c R
H(7) H 0.2207 0.5405 0.1197 0.173 Uiso 1.00 1 c R
H(8) H 0.2060 0.4854 -0.0282 0.135 Uiso 1.00 1 c R
H(9) H 0.2681 0.3730 -0.0417 0.088 Uiso 1.00 1 c R
H(10) H 0.4965 0.3831 0.0682 0.047 Uiso 1.00 1 c R
H(11) H 0.5529 0.2670 0.2448 0.072 Uiso 1.00 1 c R
H(12) H 0.6620 0.2836 0.3860 0.091 Uiso 1.00 1 c R
H(13) H 0.7713 0.3769 0.3989 0.096 Uiso 1.00 1 c R
H(14) H 0.7771 0.4535 0.2697 0.094 Uiso 1.00 1 c R
H(15) H 0.6739 0.4352 0.1289 0.070 Uiso 1.00 1 c R
H(16) H 0.7163 0.0164 0.0434 0.066 Uiso 1.00 1 c R
H(17) H 0.8841 -0.0022 -0.0041 0.077 Uiso 1.00 1 c R
H(18) H 0.9847 0.0865 -0.0608 0.075 Uiso 1.00 1 c R
H(19) H 0.9186 0.1951 -0.0625 0.063 Uiso 1.00 1 c R
H(20) H 0.8642 0.3171 0.0939 0.065 Uiso 1.00 1 c R
H(21) H 0.9977 0.3911 0.0539 0.081 Uiso 1.00 1 c R
H(22) H 1.0259 0.4148 -0.1087 0.079 Uiso 1.00 1 c R
H(23) H 0.9205 0.3643 -0.2304 0.074 Uiso 1.00 1 c R
H(24) H 0.7863 0.2910 -0.1918 0.061 Uiso 1.00 1 c R
H(25) H 0.6572 0.3587 -0.0132 0.046 Uiso 1.00 1 c R
H(26) H 0.4790 0.2413 -0.1236 0.072 Uiso 1.00 1 c R
H(27) H 0.3520 0.2648 -0.2484 0.094 Uiso 1.00 1 c R
H(28) H 0.3242 0.3729 -0.3009 0.109 Uiso 1.00 1 c R
H(29) H 0.4261 0.4620 -0.2330 0.107 Uiso 1.00 1 c R
H(30) H 0.5506 0.4389 -0.1064 0.074 Uiso 1.00 1 c R
H(31) H 0.4993 0.0344 -0.0883 0.155 Uiso 1.00 1 c R
H(32) H 0.5834 -0.0007 -0.1482 0.155 Uiso 1.00 1 c R
H(33) H 0.5809 0.0754 -0.2532 0.154 Uiso 1.00 1 c R
H(34) H 0.5518 0.1187 -0.1646 0.154 Uiso 1.00 1 c R
H(35) H 0.4642 0.0929 -0.2380 0.154 Uiso 1.00 1 c R
H(36) H 0.436(4) -0.057(2) -0.165(3) 0.134(19) Uiso 1.00 1 d .

loop_
_atom_site_aniso_label
_atom_site_aniso_U_11
_atom_site_aniso_U_22
_atom_site_aniso_U_33
_atom_site_aniso_U_12
_atom_site_aniso_U_13
_atom_site_aniso_U_23
Cu(1) 0.03694(15) 0.02914(15) 0.04592(16) 0.00277(10) 0.00462(10) 0.00151(10)
O(1) 0.0480(9) 0.0349(8) 0.0785(12) -0.0031(7) 0.0147(8) 0.0020(8)
O(2) 0.0481(9) 0.0336(8) 0.0798(12) 0.0070(7) 0.0119(8) 0.0069(7)
O(3) 0.115(2) 0.0784(18) 0.110(2) 0.0209(17) 0.0077(16) 0.0290(17)
N(1) 0.0340(8) 0.0326(8) 0.0461(9) 0.0006(6) 0.0056(7) -0.0001(7)
N(2) 0.0367(8) 0.0315(8) 0.0451(9) 0.0056(7) 0.0047(7) 0.0021(7)
C(1) 0.0421(11) 0.0449(12) 0.0440(11) -0.0052(9) 0.0065(9) 0.0001(9)
C(2) 0.0585(14) 0.0440(13) 0.0621(15) -0.0137(11) 0.0104(12) -0.0017(11)
C(3) 0.0484(14) 0.0647(17) 0.0700(17) -0.0202(12) 0.0116(12) -0.0033(13)
C(4) 0.0392(12) 0.0711(18) 0.0793(18) -0.0081(12) 0.0110(12) 0.0013(15)
C(5) 0.0379(11) 0.0553(14) 0.0675(15) -0.0001(10) 0.0059(10) -0.0002(12)
C(6) 0.0364(10) 0.0436(12) 0.0402(11) -0.0030(9) 0.0043(8) -0.0012(8)
C(7) 0.0382(10) 0.0376(10) 0.0369(10) 0.0037(8) 0.0030(8) -0.0008(8)
C(8) 0.0336(10) 0.0388(12) 0.0740(16) 0.0027(8) 0.0120(10) -0.0001(10)
C(9) 0.0670(18) 0.0628(18) 0.099(2) 0.0031(14) 0.0273(17) -0.0290(17)
C(10) 0.096(3) 0.073(2) 0.199(5) -0.003(2) 0.058(3) -0.066(3)
C(11) 0.069(2) 0.047(2) 0.317(8) 0.0110(19) 0.064(4) -0.009(3)
C(12) 0.0495(18) 0.068(2) 0.219(5) 0.0117(17) 0.015(2) 0.060(3)
C(13) 0.0444(14) 0.0607(17) 0.116(2) 0.0077(13) 0.0018(15) 0.0252(18)
C(14) 0.0353(10) 0.0325(10) 0.0502(12) 0.0022(8) 0.0044(9) -0.0013(8)
C(15) 0.0425(11) 0.0404(11) 0.0456(11) 0.0046(9) 0.0020(9) -0.0064(9)
C(16) 0.0618(16) 0.0630(17) 0.0556(15) -0.0040(12) -0.0048(12) 0.0058(12)
C(17) 0.083(2) 0.092(2) 0.0535(16) 0.0070(19) -0.0073(15) 0.0088(15)
C(18) 0.078(2) 0.103(2) 0.0607(18) 0.0030(19) -0.0207(15) -0.0207(18)
C(19) 0.074(2) 0.081(2) 0.080(2) -0.0175(17) -0.0116(17) -0.0263(18)
C(20) 0.0635(16) 0.0519(15) 0.0608(15) -0.0116(12) -0.0036(12) -0.0073(12)
C(21) 0.0431(11) 0.0362(11) 0.0512(12) 0.0089(9) -0.0056(9) -0.0036(9)
C(22) 0.0524(14) 0.0364(12) 0.0752(17) 0.0074(10) -0.0075(12) -0.0029(11)
C(23) 0.0525(15) 0.0438(14) 0.096(2) 0.0214(11) -0.0133(14) -0.0118(13)
C(24) 0.0403(12) 0.0565(16) 0.091(2) 0.0187(11) -0.0029(12) -0.0089(14)
C(25) 0.0366(11) 0.0497(14) 0.0709(16) 0.0087(10) 0.0007(10) -0.0031(12)
C(26) 0.0357(10) 0.0392(11) 0.0443(11) 0.0098(8) -0.0047(8) -0.0049(9)
C(27) 0.0359(10) 0.0402(11) 0.0336(10) 0.0054(8) -0.0011(7) -0.0007(8)
C(28) 0.0321(9) 0.0397(11) 0.0452(11) 0.0073(8) 0.0023(8) -0.0015(9)
C(29) 0.0533(14) 0.0613(15) 0.0483(13) -0.0043(12) -0.0081(10) 0.0047(11)
C(30) 0.0546(16) 0.0742(19) 0.0733(19) -0.0177(14) -0.0166(14) 0.0013(15)
C(31) 0.0441(13) 0.0657(18) 0.088(2) -0.0083(12) 0.0029(13) 0.0118(15)
C(32) 0.0574(15) 0.0655(17) 0.0600(15) -0.0016(13) 0.0150(12) 0.0069(13)
C(33) 0.0509(13) 0.0563(14) 0.0446(12) -0.0037(11) 0.0055(10) -0.0002(10)
C(34) 0.0364(10) 0.0302(10) 0.0488(11) 0.0026(8) 0.0058(8) 0.0054(8)
C(35) 0.0439(11) 0.0479(13) 0.0428(11) 0.0095(10) 0.0050(9) 0.0061(9)
C(36) 0.0666(17) 0.0675(17) 0.0456(13) -0.0050(13) -0.0021(12) 0.0003(12)
C(37) 0.0694(19) 0.114(3) 0.0527(16) 0.0007(19) -0.0082(14) -0.0088(17)
C(38) 0.078(2) 0.142(3) 0.0519(17) 0.039(2) -0.0113(16) 0.002(2)
C(39) 0.103(2) 0.099(2) 0.0642(19) 0.052(2) 0.0061(19) 0.0262(18)
C(40) 0.0659(16) 0.0568(16) 0.0620(15) 0.0124(13) 0.0008(13) 0.0136(12)
C(41) 0.118(3) 0.105(3) 0.164(4) -0.021(3) -0.041(3) 0.061(3)
C(42) 0.093(3) 0.109(3) 0.182(5) -0.002(2) 0.007(3) 0.031(3)

loop_
_atom_type_symbol
_atom_type_description
_atom_type_scat_dispersion_real
_atom_type_scat_dispersion_imag
_atom_type_scat_source
C C 0.003 0.002
;
International Tables for Crystallography
(1992, Vol. C, Tables 4.2.6.8 and 6.1.1.4)
;
H H 0.000 0.000
;
International Tables for Crystallography
(1992, Vol. C, Table 6.1.1.4)
;
Cu Cu 0.320 1.265
;
International Tables for Crystallography
(1992, Vol. C, Tables 4.2.6.8 and 6.1.1.4)
;
N N 0.006 0.003
;
International Tables for Crystallography
(1992, Vol. C, Tables 4.2.6.8 and 6.1.1.4)
;
O O 0.011 0.006
;
International Tables for Crystallography
(1992, Vol. C, Tables 4.2.6.8 and 6.1.1.4)
;

loop_
_geom_angle_atom_site_label_1
_geom_angle_atom_site_label_2
_geom_angle_atom_site_label_3
_geom_angle
_geom_angle_publ_flag
O(1) Cu(1) O(2) 90.14(7) yes
O(1) Cu(1) N(1) 93.00(7) yes
O(1) Cu(1) N(2) 168.05(7) yes
O(2) Cu(1) N(1) 168.06(7) yes
O(2) Cu(1) N(2) 93.43(7) yes
N(1) Cu(1) N(2) 85.83(7) yes
Cu(1) O(1) C(1) 127.00(14) yes
Cu(1) O(2) C(21) 127.66(14) yes
Cu(1) N(1) C(7) 128.02(15) yes
Cu(1) N(1) C(14) 109.78(13) yes
C(7) N(1) C(14) 121.79(18) yes
Cu(1) N(2) C(27) 128.05(15) yes
Cu(1) N(2) C(34) 109.85(12) yes
C(27) N(2) C(34) 121.86(17) yes
O(1) C(1) C(2) 116.7(2) yes
O(1) C(1) C(6) 125.5(2) yes
C(2) C(1) C(6) 117.8(2) yes
C(1) C(2) C(3) 121.4(2) yes
C(2) C(3) C(4) 121.0(2) yes
C(3) C(4) C(5) 119.4(2) yes
C(4) C(5) C(6) 121.9(2) yes
C(1) C(6) C(5) 118.4(2) yes
C(1) C(6) C(7) 123.07(19) yes
C(5) C(6) C(7) 118.5(2) yes
N(1) C(7) C(6) 121.96(19) yes
N(1) C(7) C(8) 119.72(19) yes
C(6) C(7) C(8) 118.31(19) yes
C(7) C(8) C(9) 119.6(2) yes
C(7) C(8) C(13) 119.8(2) yes
C(9) C(8) C(13) 120.6(2) yes
C(8) C(9) C(10) 119.2(3) yes
C(9) C(10) C(11) 120.3(5) yes
C(10) C(11) C(12) 120.5(4) yes
C(11) C(12) C(13) 120.6(4) yes
C(8) C(13) C(12) 118.8(3) yes
N(1) C(14) C(15) 112.10(17) yes
N(1) C(14) C(34) 104.77(16) yes
C(15) C(14) C(34) 112.87(17) yes
C(14) C(15) C(16) 123.5(2) yes
C(14) C(15) C(20) 118.0(2) yes
C(16) C(15) C(20) 118.5(2) yes
C(15) C(16) C(17) 120.0(2) yes
C(16) C(17) C(18) 120.2(3) yes
C(17) C(18) C(19) 120.2(3) yes
C(18) C(19) C(20) 119.4(3) yes
C(15) C(20) C(19) 121.6(2) yes
O(2) C(21) C(22) 117.1(2) yes
O(2) C(21) C(26) 124.94(19) yes
C(22) C(21) C(26) 118.0(2) yes
C(21) C(22) C(23) 121.8(2) yes
C(22) C(23) C(24) 120.6(2) yes
C(23) C(24) C(25) 119.8(2) yes
C(24) C(25) C(26) 121.6(2) yes
C(21) C(26) C(25) 118.1(2) yes
C(21) C(26) C(27) 123.82(19) yes
C(25) C(26) C(27) 118.06(19) yes
N(2) C(27) C(26) 121.52(19) yes
N(2) C(27) C(28) 121.19(19) yes
C(26) C(27) C(28) 117.29(17) yes
C(27) C(28) C(29) 119.7(2) yes
C(27) C(28) C(33) 121.40(19) yes
C(29) C(28) C(33) 118.7(2) yes
C(28) C(29) C(30) 120.4(2) yes
C(29) C(30) C(31) 120.4(2) yes
C(30) C(31) C(32) 119.4(2) yes
C(31) C(32) C(33) 120.9(2) yes
C(28) C(33) C(32) 120.2(2) yes
N(2) C(34) C(14) 106.38(16) yes
N(2) C(34) C(35) 113.11(17) yes
C(14) C(34) C(35) 107.67(16) yes
C(34) C(35) C(36) 123.6(2) yes
C(34) C(35) C(40) 117.6(2) yes
C(36) C(35) C(40) 118.4(2) yes
C(35) C(36) C(37) 120.3(2) yes
C(36) C(37) C(38) 120.7(3) yes
C(37) C(38) C(39) 120.5(3) yes
C(38) C(39) C(40) 118.9(3) yes
C(35) C(40) C(39) 121.1(2) yes
O(3) C(41) C(42) 114.2(4) yes
C(41) O(3) H(36) 114(3) no
C(1) C(2) H(1) 119.1 no
C(3) C(2) H(1) 119.5 no
C(2) C(3) H(2) 119.3 no
C(4) C(3) H(2) 119.7 no
C(3) C(4) H(3) 120.3 no
C(5) C(4) H(3) 120.3 no
C(4) C(5) H(4) 119.3 no
C(6) C(5) H(4) 118.8 no
C(8) C(9) H(5) 120.4 no
C(10) C(9) H(5) 120.4 no
C(9) C(10) H(6) 119.6 no
C(11) C(10) H(6) 120.1 no
C(10) C(11) H(7) 118.7 no
C(12) C(11) H(7) 120.8 no
C(11) C(12) H(8) 118.5 no
C(13) C(12) H(8) 120.9 no
C(8) C(13) H(9) 120.1 no
C(12) C(13) H(9) 121.1 no
N(1) C(14) H(10) 109.0 no
C(15) C(14) H(10) 109.0 no
C(34) C(14) H(10) 109.0 no
C(15) C(16) H(11) 120.0 no
C(17) C(16) H(11) 119.9 no
C(16) C(17) H(12) 120.1 no
C(18) C(17) H(12) 119.8 no
C(17) C(18) H(13) 119.8 no
C(19) C(18) H(13) 119.9 no
C(18) C(19) H(14) 120.6 no
C(20) C(19) H(14) 119.9 no
C(15) C(20) H(15) 119.0 no
C(19) C(20) H(15) 119.4 no
C(21) C(22) H(16) 118.8 no
C(23) C(22) H(16) 119.4 no
C(22) C(23) H(17) 119.4 no
C(24) C(23) H(17) 120.0 no
C(23) C(24) H(18) 120.0 no
C(25) C(24) H(18) 120.2 no
C(24) C(25) H(19) 119.4 no
C(26) C(25) H(19) 119.0 no
C(28) C(29) H(20) 119.7 no
C(30) C(29) H(20) 119.9 no
C(29) C(30) H(21) 119.9 no
C(31) C(30) H(21) 119.7 no
C(30) C(31) H(22) 120.6 no
C(32) C(31) H(22) 120.0 no
C(31) C(32) H(23) 120.0 no
C(33) C(32) H(23) 119.1 no
C(28) C(33) H(24) 119.6 no
C(32) C(33) H(24) 120.2 no
N(2) C(34) H(25) 109.8 no
C(14) C(34) H(25) 110.0 no
C(35) C(34) H(25) 109.8 no
C(35) C(36) H(26) 119.3 no
C(37) C(36) H(26) 120.4 no
C(36) C(37) H(27) 119.7 no
C(38) C(37) H(27) 119.6 no
C(37) C(38) H(28) 119.6 no
C(39) C(38) H(28) 119.9 no
C(38) C(39) H(29) 120.7 no
C(40) C(39) H(29) 120.4 no
C(35) C(40) H(30) 118.8 no
C(39) C(40) H(30) 120.1 no
O(3) C(41) H(31) 108.8 no
O(3) C(41) H(32) 107.8 no
C(42) C(41) H(31) 108.3 no
C(42) C(41) H(32) 108.3 no
H(31) C(41) H(32) 109.5 no
C(41) C(42) H(33) 109.4 no
C(41) C(42) H(34) 110.9 no
C(41) C(42) H(35) 108.0 no
H(33) C(42) H(34) 109.5 no
H(33) C(42) H(35) 109.5 no
H(34) C(42) H(35) 109.5 no

loop_
_geom_bond_atom_site_label_1
_geom_bond_atom_site_label_2
_geom_bond_distance
_geom_bond_publ_flag
Cu(1) O(1) 1.8748(16) yes
Cu(1) O(2) 1.8719(16) yes
Cu(1) N(1) 1.9419(18) yes
Cu(1) N(2) 1.9489(17) yes
O(1) C(1) 1.310(2) yes
O(2) C(21) 1.316(2) yes
O(3) C(41) 1.422(6) yes
N(1) C(7) 1.298(2) yes
N(1) C(14) 1.475(2) yes
N(2) C(27) 1.304(2) yes
N(2) C(34) 1.469(2) yes
C(1) C(2) 1.416(3) yes
C(1) C(6) 1.424(3) yes
C(2) C(3) 1.369(3) yes
C(3) C(4) 1.383(4) yes
C(4) C(5) 1.368(3) yes
C(5) C(6) 1.418(3) yes
C(6) C(7) 1.450(3) yes
C(7) C(8) 1.498(3) yes
C(8) C(9) 1.380(4) yes
C(8) C(13) 1.381(4) yes
C(9) C(10) 1.399(5) yes
C(10) C(11) 1.357(9) yes
C(11) C(12) 1.366(9) yes
C(12) C(13) 1.396(5) yes
C(14) C(15) 1.517(3) yes
C(14) C(34) 1.553(3) yes
C(15) C(16) 1.382(3) yes
C(15) C(20) 1.393(3) yes
C(16) C(17) 1.401(4) yes
C(17) C(18) 1.371(5) yes
C(18) C(19) 1.382(5) yes
C(19) C(20) 1.372(4) yes
C(21) C(22) 1.413(3) yes
C(21) C(26) 1.419(3) yes
C(22) C(23) 1.364(3) yes
C(23) C(24) 1.383(4) yes
C(24) C(25) 1.364(3) yes
C(25) C(26) 1.427(3) yes
C(26) C(27) 1.461(3) yes
C(27) C(28) 1.494(3) yes
C(28) C(29) 1.385(3) yes
C(28) C(33) 1.388(3) yes
C(29) C(30) 1.385(4) yes
C(30) C(31) 1.378(4) yes
C(31) C(32) 1.367(4) yes
C(32) C(33) 1.385(3) yes
C(34) C(35) 1.527(3) yes
C(35) C(36) 1.382(3) yes
C(35) C(40) 1.389(3) yes
C(36) C(37) 1.392(4) yes
C(37) C(38) 1.341(6) yes
C(38) C(39) 1.397(6) yes
C(39) C(40) 1.381(4) yes
C(41) C(42) 1.415(7) yes
O(3) H(36) 0.80(4) no
C(2) H(1) 0.950 no
C(3) H(2) 0.950 no
C(4) H(3) 0.950 no
C(5) H(4) 0.950 no
C(9) H(5) 0.950 no
C(10) H(6) 0.950 no
C(11) H(7) 0.950 no
C(12) H(8) 0.950 no
C(13) H(9) 0.950 no
C(14) H(10) 0.950 no
C(16) H(11) 0.950 no
C(17) H(12) 0.950 no
C(18) H(13) 0.950 no
C(19) H(14) 0.950 no
C(20) H(15) 0.950 no
C(22) H(16) 0.950 no
C(23) H(17) 0.950 no
C(24) H(18) 0.950 no
C(25) H(19) 0.950 no
C(29) H(20) 0.950 no
C(30) H(21) 0.950 no
C(31) H(22) 0.950 no
C(32) H(23) 0.950 no
C(33) H(24) 0.950 no
C(34) H(25) 0.950 no
C(36) H(26) 0.950 no
C(37) H(27) 0.950 no
C(38) H(28) 0.950 no
C(39) H(29) 0.950 no
C(40) H(30) 0.950 no
C(41) H(31) 0.950 no
C(41) H(32) 0.950 no
C(42) H(33) 0.950 no
C(42) H(34) 0.950 no
C(42) H(35) 0.950 no

loop_
_geom_torsion_atom_site_label_1
_geom_torsion_atom_site_label_2
_geom_torsion_atom_site_label_3
_geom_torsion_atom_site_label_4
_geom_torsion
O(1) Cu(1) O(2) C(21) 167.9(2)
O(2) Cu(1) O(1) C(1) 178.41(19)
O(1) Cu(1) N(1) C(7) -13.22(19)
O(1) Cu(1) N(1) C(14) 174.06(13)
N(1) Cu(1) O(1) C(1) 9.94(19)
O(1) Cu(1) N(2) C(27) -113.4(3)
O(1) Cu(1) N(2) C(34) 72.3(3)
N(2) Cu(1) O(1) C(1) -74.1(4)
O(2) Cu(1) N(1) C(7) -118.3(3)
O(2) Cu(1) N(1) C(14) 69.0(4)
N(1) Cu(1) O(2) C(21) -86.8(4)
O(2) Cu(1) N(2) C(27) -6.24(18)
O(2) Cu(1) N(2) C(34) 179.45(13)
N(2) Cu(1) O(2) C(21) -0.7(2)
N(1) Cu(1) N(2) C(27) 161.82(18)
N(1) Cu(1) N(2) C(34) -12.50(13)
N(2) Cu(1) N(1) C(7) 154.86(19)
N(2) Cu(1) N(1) C(14) -17.86(13)
Cu(1) O(1) C(1) C(2) 176.54(16)
Cu(1) O(1) C(1) C(6) -3.7(3)
Cu(1) O(2) C(21) C(22) -176.76(17)
Cu(1) O(2) C(21) C(26) 4.0(3)
Cu(1) N(1) C(7) C(6) 9.7(2)
Cu(1) N(1) C(7) C(8) -171.22(16)
Cu(1) N(1) C(14) C(15) -80.84(18)
Cu(1) N(1) C(14) C(34) 41.90(17)
C(7) N(1) C(14) C(15) 105.9(2)
C(7) N(1) C(14) C(34) -131.35(19)
C(14) N(1) C(7) C(6) -178.39(18)
C(14) N(1) C(7) C(8) 0.7(3)
Cu(1) N(2) C(27) C(26) 9.6(2)
Cu(1) N(2) C(27) C(28) -169.54(14)
Cu(1) N(2) C(34) C(14) 38.20(17)
Cu(1) N(2) C(34) C(35) -79.79(18)
C(27) N(2) C(34) C(14) -136.53(18)
C(27) N(2) C(34) C(35) 105.5(2)
C(34) N(2) C(27) C(26) -176.67(18)
C(34) N(2) C(27) C(28) 4.2(2)
O(1) C(1) C(2) C(3) -178.8(2)
O(1) C(1) C(6) C(5) 178.5(2)
O(1) C(1) C(6) C(7) -4.3(3)
C(2) C(1) C(6) C(5) -1.7(3)
C(2) C(1) C(6) C(7) 175.5(2)
C(6) C(1) C(2) C(3) 1.4(3)
C(1) C(2) C(3) C(4) 0.3(4)
C(2) C(3) C(4) C(5) -1.5(4)
C(3) C(4) C(5) C(6) 1.1(4)
C(4) C(5) C(6) C(1) 0.6(3)
C(4) C(5) C(6) C(7) -176.8(2)
C(1) C(6) C(7) N(1) 1.0(3)
C(1) C(6) C(7) C(8) -178.1(2)
C(5) C(6) C(7) N(1) 178.3(2)
C(5) C(6) C(7) C(8) -0.9(3)
N(1) C(7) C(8) C(9) -81.8(3)
N(1) C(7) C(8) C(13) 97.3(2)
C(6) C(7) C(8) C(9) 97.3(2)
C(6) C(7) C(8) C(13) -83.6(2)
C(7) C(8) C(9) C(10) 177.6(3)
C(7) C(8) C(13) C(12) -178.7(2)
C(9) C(8) C(13) C(12) 0.4(4)
C(13) C(8) C(9) C(10) -1.5(4)
C(8) C(9) C(10) C(11) 1.9(6)
C(9) C(10) C(11) C(12) -1.2(7)
C(10) C(11) C(12) C(13) 0.1(5)
C(11) C(12) C(13) C(8) 0.4(5)
N(1) C(14) C(15) C(16) 3.2(3)
N(1) C(14) C(15) C(20) -174.5(2)
N(1) C(14) C(34) N(2) -51.70(19)
N(1) C(14) C(34) C(35) 69.82(19)
C(15) C(14) C(34) N(2) 70.5(2)
C(15) C(14) C(34) C(35) -167.93(18)
C(34) C(14) C(15) C(16) -114.8(2)
C(34) C(14) C(15) C(20) 67.4(2)
C(14) C(15) C(16) C(17) -178.4(2)
C(14) C(15) C(20) C(19) 178.2(2)
C(16) C(15) C(20) C(19) 0.4(4)
C(20) C(15) C(16) C(17) -0.7(4)
C(15) C(16) C(17) C(18) 0.7(5)
C(16) C(17) C(18) C(19) -0.2(4)
C(17) C(18) C(19) C(20) -0.2(4)
C(18) C(19) C(20) C(15) 0.1(3)
O(2) C(21) C(22) C(23) -179.1(2)
O(2) C(21) C(26) C(25) 178.5(2)
O(2) C(21) C(26) C(27) -1.4(3)
C(22) C(21) C(26) C(25) -0.8(3)
C(22) C(21) C(26) C(27) 179.3(2)
C(26) C(21) C(22) C(23) 0.2(3)
C(21) C(22) C(23) C(24) 0.0(3)
C(22) C(23) C(24) C(25) 0.3(4)
C(23) C(24) C(25) C(26) -0.9(4)
C(24) C(25) C(26) C(21) 1.1(3)
C(24) C(25) C(26) C(27) -178.9(2)
C(21) C(26) C(27) N(2) -5.6(3)
C(21) C(26) C(27) C(28) 173.6(2)
C(25) C(26) C(27) N(2) 174.4(2)
C(25) C(26) C(27) C(28) -6.4(2)
N(2) C(27) C(28) C(29) 90.9(2)
N(2) C(27) C(28) C(33) -93.9(2)
C(26) C(27) C(28) C(29) -88.3(2)
C(26) C(27) C(28) C(33) 86.9(2)
C(27) C(28) C(29) C(30) 174.2(2)
C(27) C(28) C(33) C(32) -173.5(2)
C(29) C(28) C(33) C(32) 1.7(3)
C(33) C(28) C(29) C(30) -1.1(3)
C(28) C(29) C(30) C(31) -0.4(4)
C(29) C(30) C(31) C(32) 1.1(4)
C(30) C(31) C(32) C(33) -0.5(4)
C(31) C(32) C(33) C(28) -1.0(4)
N(2) C(34) C(35) C(36) 26.3(3)
N(2) C(34) C(35) C(40) -161.2(2)
C(14) C(34) C(35) C(36) -90.9(2)
C(14) C(34) C(35) C(40) 81.5(2)
C(34) C(35) C(36) C(37) 171.0(2)
C(34) C(35) C(40) C(39) -172.8(2)
C(36) C(35) C(40) C(39) 0.1(3)
C(40) C(35) C(36) C(37) -1.4(4)
C(35) C(36) C(37) C(38) 1.0(4)
C(36) C(37) C(38) C(39) 0.9(5)
C(37) C(38) C(39) C(40) -2.1(5)
C(38) C(39) C(40) C(35) 1.6(5)
